data_2311868
loop_
_publ_author_name
'Jalil, AbdelAziz'
'Clymer, Rebecca N.'
'Hamilton, Clifton R.'
'Vaddypally, Shivaiah'
'Gau, Michael R.'
'Zdilla, Michael J.'

_publ_section_title
;
 Structure of salts of lithium chloride and lithium hexafluorophosphate as
 solvates with pyridine and vinylpyridine and structural comparisons:
 (C<sub>5</sub>H<sub>5</sub>N)LiPF<sub>6</sub>,
 [p-(CH<sub>2</sub>=CH)C<sub>5</sub>H<sub>4</sub>N]LiPF<sub>6</sub>,
 [(C<sub>5</sub>H<sub>5</sub>N)LiCl]<sub>n</sub>, and
 [p-(CH<sub>2</sub>=CH)C<sub>5</sub>H<sub>4</sub>N]<sub>2</sub>Li(\m-Cl)<sub>2</sub>Li[p-(CH<sub>2</sub>=CH)C<sub>5</sub>H<sub>4</sub>N]<sub>2</sub>.
;
_journal_issue 'Pt 3'
_journal_name_full 'Acta crystallographica. Section C, Structural chemistry'
_journal_page_first 264
_journal_page_last 269
_journal_paper_doi 10.1107/S205322961700064X
_journal_volume 73
_journal_year 2017
_chemical_formula_iupac '[Li (C7 H7 N)4] P F6'
_chemical_formula_moiety 'C28 H28 Li N4 +, F6 P -'
_chemical_formula_sum 'C28 H28 F6 Li N4 P'
_chemical_formula_weight 572.45
_chemical_name_systematic
;
Tetrakis(4-ethenylpyridine-\k<i>N</i>)lithium(I) hexafluoridophosphate
;
_space_group_crystal_system orthorhombic
_space_group_IT_number 41
_space_group_name_Hall 'A 2 -2ab'
_space_group_name_H-M_alt 'A e a 2'
_atom_sites_solution_hydrogens geom
_atom_sites_solution_primary direct
_atom_sites_solution_secondary difmap
_audit_creation_method
;
OLEX2 1.2
(compiled 2016.09.09 svn.r3337 for OlexSys, GUI svn.r5227)
;
_cell_angle_alpha 90
_cell_angle_beta 90
_cell_angle_gamma 90
_cell_formula_units_Z 8
_cell_length_a 24.725(3)
_cell_length_b 14.7026(18)
_cell_length_c 15.8325(19)
_cell_measurement_reflns_used 9047
_cell_measurement_temperature 100(2)
_cell_measurement_theta_max 30.653
_cell_measurement_theta_min 2.507
_cell_volume 5755.5(12)
_computing_cell_refinement
;
SAINT (Bruker, 2008)
;
_computing_data_collection
;
COSMO (Bruker, 2008)
;
_computing_data_reduction
;
SADABS (Bruker, 2008)
;
_computing_molecular_graphics
;
OLEX2 (Dolomanov <i>et al.</i>,  2009)
;
_computing_publication_material
;
OLEX2 (Dolomanov <i>et al.</i>,  2009)
;
_computing_structure_refinement
;
SHELXL2014 (Sheldrick, 2015)
;
_computing_structure_solution
;
SHELXS97 (Sheldrick, 2008)
;
_diffrn_ambient_temperature 100.01
_diffrn_measured_fraction_theta_full 1.000
_diffrn_measured_fraction_theta_max 0.972
_diffrn_measurement_device_type 'Bruker Kappa APEXII DUO'
_diffrn_measurement_method '\f and \w scans'
_diffrn_radiation_type MoK\a
_diffrn_radiation_wavelength 0.71073
_diffrn_reflns_av_R_equivalents 0.0236
_diffrn_reflns_limit_h_max 35
_diffrn_reflns_limit_h_min -35
_diffrn_reflns_limit_k_max 21
_diffrn_reflns_limit_k_min -21
_diffrn_reflns_limit_l_max 18
_diffrn_reflns_limit_l_min -23
_diffrn_reflns_number 47438
_diffrn_reflns_theta_full 25.242
_diffrn_reflns_theta_max 31.792
_diffrn_reflns_theta_min 1.647
_exptl_absorpt_coefficient_mu 0.158
_exptl_absorpt_correction_T_max 0.7463
_exptl_absorpt_correction_T_min 0.6761
_exptl_absorpt_correction_type multi-scan
_exptl_absorpt_process_details
;
(SADABS; Bruker, 2008)
;
_exptl_crystal_colour white
_exptl_crystal_density_diffrn 1.321
_exptl_crystal_description plate
_exptl_crystal_F_000 2368
_exptl_crystal_size_max 0.22
_exptl_crystal_size_mid 0.2
_exptl_crystal_size_min 0.13
_refine_diff_density_max 0.345
_refine_diff_density_min -0.180
_refine_ls_abs_structure_details
;
Flack <i>x</i> determined using 2975 quotients [(I+)-(I-)]/[(I+)+(I-)]
(Parsons <i>et al.</i>,  2013)
;
_refine_ls_abs_structure_Flack -0.02(2)
_refine_ls_extinction_method none
_refine_ls_goodness_of_fit_ref 1.067
_refine_ls_hydrogen_treatment constr
_refine_ls_matrix_type full
_refine_ls_number_parameters 413
_refine_ls_number_reflns 8431
_refine_ls_number_restraints 89
_refine_ls_restrained_S_all 1.065
_refine_ls_R_factor_all 0.0468
_refine_ls_R_factor_gt 0.0383
_refine_ls_shift/su_max 0.000
_refine_ls_shift/su_mean 0.000
_refine_ls_structure_factor_coef Fsqd
_refine_ls_weighting_details 'w=1/[\s^2^(Fo^2^)+(0.0445P)^2^+3.0263P] where P=(Fo^2^+2Fc^2^)/3'
_refine_ls_weighting_scheme calc
_refine_ls_wR_factor_gt 0.0921
_refine_ls_wR_factor_ref 0.0980
_reflns_number_gt 7552
_reflns_number_total 8431
_reflns_threshold_expression 'I > 2\s(I)'
_cod_data_source_file ky3111sup1.cif
_cod_data_source_block VnPyLiPF6
_cod_original_cell_volume 5755.4(12)
_cod_original_sg_symbol_Hall 'A 2 -2ac'
_cod_database_code 2311868
_shelx_space_group_comment
;
The symmetry employed for this shelxl refinement is uniquely defined
by the following loop, which should always be used as a source of
symmetry information in preference to the above space-group names.
They are only intended as comments.
;
_shelx_estimated_absorpt_t_min 0.966
_shelx_estimated_absorpt_t_max 0.980
_shelxl_version_number 2014/

loop_
_space_group_symop_operation_xyz
'x, y, z'
'-x, -y, z'
'x+1/2, -y+1/2, z'
'-x+1/2, y+1/2, z'
'x, y+1/2, z+1/2'
'-x, -y+1/2, z+1/2'
'x+1/2, -y+1, z+1/2'
'-x+1/2, y+1, z+1/2'

loop_
_atom_site_type_symbol
_atom_site_label
_atom_site_fract_x
_atom_site_fract_y
_atom_site_fract_z
_atom_site_U_iso_or_equiv
_atom_site_adp_type
_atom_site_calc_flag
_atom_site_occupancy
_atom_site_disorder_assembly
_atom_site_disorder_group
Li Li1 0.14201(16) 0.9130(3) 0.1775(3) 0.0342(8) Uani d 1 . .
P P1 0.10028(2) 0.33816(3) 0.21537(4) 0.02714(10) Uani d 1 . .
F F1 0.12130(7) 0.32007(12) 0.30912(11) 0.0521(4) Uani d 1 . .
F F2 0.12089(7) 0.23982(10) 0.18679(11) 0.0506(4) Uani d 1 . .
F F3 0.07900(7) 0.35560(11) 0.12108(10) 0.0472(4) Uani d 1 . .
F F4 0.07900(7) 0.43618(10) 0.24373(11) 0.0495(4) Uani d 1 . .
F F5 0.15716(7) 0.38102(14) 0.19032(14) 0.0720(6) Uani d 1 . .
F F6 0.04304(5) 0.29565(10) 0.23922(10) 0.0430(3) Uani d 1 . .
N N1 0.07919(7) 0.89967(14) 0.09429(13) 0.0346(4) Uani d 1 . .
N N2 0.19757(7) 0.99627(13) 0.11855(13) 0.0336(4) Uani d 1 . .
N N3 0.17298(7) 0.78979(11) 0.21588(13) 0.0323(3) Uani d 1 . .
C C1A 0.22631(15) 0.7930(4) 0.2435(6) 0.030(3) Uani d 0.344(10) A 1
H H1A 0.2464 0.8479 0.2389 0.037 Uiso calc 0.344(10) A 1
C C2A 0.2503(2) 0.7159(6) 0.2779(8) 0.033(2) Uani d 0.344(10) A 1
H H2A 0.2867 0.7182 0.2968 0.040 Uiso calc 0.344(10) A 1
C C3A 0.2209(3) 0.6356(4) 0.2847(6) 0.0290(15) Uani d 0.344(10) A 1
C C4A 0.1676(4) 0.6324(3) 0.2570(8) 0.0346(18) Uani d 0.344(10) A 1
H H4A 0.1475 0.5775 0.2617 0.042 Uiso calc 0.344(10) A 1
C C5A 0.1436(2) 0.7095(3) 0.2226(6) 0.033(2) Uani d 0.344(10) A 1
H H5A 0.1072 0.7073 0.2037 0.039 Uiso calc 0.344(10) A 1
N N4 0.10509(8) 0.96988(13) 0.28383(13) 0.0339(4) Uani d 1 . .
C C1 0.2214(2) 0.7750(4) 0.2498(4) 0.0322(10) Uani d 0.656(10) A 2
H H1 0.2457 0.8249 0.2521 0.039 Uiso calc 0.656(10) A 2
C C2 0.2391(2) 0.6935(4) 0.2817(4) 0.0330(10) Uani d 0.656(10) A 2
H H2 0.2747 0.6879 0.3036 0.040 Uiso calc 0.656(10) A 2
C C3 0.2039(2) 0.6187(3) 0.2817(4) 0.0289(9) Uani d 0.656(10) A 2
C C4 0.1533(2) 0.6327(3) 0.2435(5) 0.0342(9) Uani d 0.656(10) A 2
H H4 0.1278 0.5845 0.2395 0.041 Uiso calc 0.656(10) A 2
C C5 0.1412(2) 0.7187(3) 0.2117(5) 0.0367(12) Uani d 0.656(10) A 2
H H5 0.1071 0.7264 0.1849 0.044 Uiso calc 0.656(10) A 2
C C6A 0.2455(5) 0.5528(6) 0.3308(5) 0.038(2) Uani d 0.344(10) A 1
H H6A 0.2835 0.5537 0.3406 0.046 Uiso calc 0.344(10) A 1
C C6 0.2183(2) 0.5305(3) 0.3166(3) 0.0387(12) Uani d 0.656(10) A 2
H H6 0.1921 0.4833 0.3124 0.046 Uiso calc 0.656(10) A 2
C C7A 0.2191(5) 0.4815(5) 0.3576(6) 0.056(3) Uani d 0.344(10) A 1
H H7AA 0.1811 0.4775 0.3493 0.067 Uiso calc 0.344(10) A 1
H H7AB 0.2378 0.4336 0.3855 0.067 Uiso calc 0.344(10) A 1
C C7 0.2638(2) 0.5108(3) 0.3531(3) 0.0495(14) Uani d 0.656(10) A 2
H H7A 0.2910 0.5560 0.3586 0.059 Uiso calc 0.656(10) A 2
H H7B 0.2699 0.4513 0.3743 0.059 Uiso calc 0.656(10) A 2
C C8 0.08223(10) 0.91691(17) 0.01165(16) 0.0364(5) Uani d 1 . .
H H8 0.1149 0.9417 -0.0100 0.044 Uiso calc 1 . .
C C9 0.04003(10) 0.90054(16) -0.04454(15) 0.0372(5) Uani d 1 . .
H H9 0.0441 0.9141 -0.1029 0.045 Uiso calc 1 . .
C C10 -0.00820(9) 0.86414(15) -0.01456(14) 0.0316(4) Uani d 1 . .
C C11 -0.01175(9) 0.84603(15) 0.07169(14) 0.0322(4) Uani d 1 . .
H H11 -0.0439 0.8211 0.0950 0.039 Uiso calc 1 . .
C C12 0.03237(9) 0.86497(17) 0.12304(15) 0.0340(4) Uani d 1 . .
H H12 0.0293 0.8527 0.1818 0.041 Uiso calc 1 . .
C C13 -0.05394(12) 0.84616(17) -0.07238(18) 0.0422(6) Uani d 1 . .
H H13 -0.0516 0.8701 -0.1280 0.051 Uiso calc 1 . .
C C14 -0.09769(12) 0.79964(18) -0.05298(19) 0.0480(6) Uani d 1 . .
H H14A -0.1016 0.7745 0.0020 0.058 Uiso calc 1 . .
H H14B -0.1253 0.7911 -0.0939 0.058 Uiso calc 1 . .
C C15 0.10539(9) 0.93168(15) 0.36077(16) 0.0326(4) Uani d 1 . .
H H15 0.1206 0.8726 0.3663 0.039 Uiso calc 1 . .
C C16 0.08502(8) 0.97286(14) 0.43260(14) 0.0292(4) Uani d 1 . .
H H16 0.0858 0.9418 0.4852 0.035 Uiso calc 1 . .
C C17 0.06338(8) 1.06011(14) 0.42741(15) 0.0286(4) Uani d 1 . .
C C18 0.06200(11) 1.09908(16) 0.34747(17) 0.0408(6) Uani d 1 . .
H H18 0.0468 1.1578 0.3399 0.049 Uiso calc 1 . .
C C19 0.08276(11) 1.05246(18) 0.27898(18) 0.0444(6) Uani d 1 . .
H H19 0.0810 1.0809 0.2252 0.053 Uiso calc 1 . .
C C20 0.04202(9) 1.11046(15) 0.50041(17) 0.0352(5) Uani d 1 . .
H H20 0.0246 1.1667 0.4892 0.042 Uiso calc 1 . .
C C21 0.04486(9) 1.08451(17) 0.58049(16) 0.0361(5) Uani d 1 . .
H H21A 0.0619 1.0287 0.5948 0.043 Uiso calc 1 . .
H H21B 0.0298 1.1217 0.6236 0.043 Uiso calc 1 . .
C C22 0.24872(9) 0.97492(17) 0.09983(16) 0.0362(5) Uani d 1 . .
H H22 0.2606 0.9145 0.1103 0.043 Uiso calc 1 . .
C C23 0.28526(9) 1.03606(19) 0.06597(17) 0.0410(5) Uani d 1 . .
H H23 0.3214 1.0176 0.0553 0.049 Uiso calc 1 . .
C C24 0.26935(8) 1.12403(17) 0.04759(14) 0.0330(4) Uani d 1 . .
C C25 0.21660(10) 1.14679(16) 0.06709(19) 0.0414(6) Uani d 1 . .
H H25 0.2037 1.2067 0.0571 0.050 Uiso calc 1 . .
C C26 0.18271(10) 1.08169(17) 0.1012(2) 0.0468(7) Uani d 1 . .
H H26 0.1465 1.0988 0.1132 0.056 Uiso calc 1 . .
C C27 0.30739(10) 1.1894(2) 0.00872(18) 0.0469(6) Uani d 1 . .
H H27 0.3445 1.1724 0.0077 0.056 Uiso calc 1 . .
C C28 0.29522(14) 1.2675(2) -0.0241(2) 0.0571(8) Uani d 1 . .
H H28A 0.2587 1.2876 -0.0247 0.068 Uiso calc 1 . .
H H28B 0.3228 1.3047 -0.0476 0.068 Uiso calc 1 . .

loop_
_atom_site_aniso_label
_atom_site_aniso_U_11
_atom_site_aniso_U_22
_atom_site_aniso_U_33
_atom_site_aniso_U_12
_atom_site_aniso_U_13
_atom_site_aniso_U_23
Li1 0.0343(18) 0.0331(18) 0.035(2) 0.0036(14) 0.0031(15) 0.0067(16)
P1 0.0258(2) 0.0242(2) 0.0315(3) -0.00090(16) 0.0031(2) 0.0018(2)
F1 0.0568(9) 0.0595(10) 0.0401(9) 0.0110(8) -0.0191(7) -0.0036(8)
F2 0.0580(9) 0.0369(7) 0.0568(10) 0.0200(7) -0.0059(7) -0.0082(7)
F3 0.0678(10) 0.0437(8) 0.0299(8) 0.0078(7) 0.0038(7) 0.0103(6)
F4 0.0750(11) 0.0257(6) 0.0479(9) 0.0074(7) 0.0129(8) 0.0004(6)
F5 0.0433(9) 0.0842(13) 0.0885(16) -0.0298(9) 0.0251(9) -0.0150(11)
F6 0.0308(6) 0.0489(8) 0.0493(9) -0.0090(6) 0.0041(6) 0.0118(7)
N1 0.0313(8) 0.0413(10) 0.0311(10) 0.0071(7) 0.0024(7) 0.0056(8)
N2 0.0322(9) 0.0336(9) 0.0351(10) 0.0040(7) 0.0070(7) 0.0021(8)
N3 0.0432(9) 0.0259(7) 0.0277(9) 0.0009(6) -0.0031(8) -0.0002(8)
C1A 0.049(5) 0.011(4) 0.031(4) -0.007(3) -0.007(3) 0.008(3)
C2A 0.050(4) 0.018(4) 0.031(4) -0.008(3) 0.006(4) 0.004(3)
C3A 0.048(4) 0.017(3) 0.023(3) -0.004(2) 0.012(3) 0.001(3)
C4A 0.054(4) 0.024(3) 0.026(4) -0.004(3) 0.002(4) -0.002(2)
C5A 0.044(4) 0.022(3) 0.032(5) -0.010(3) 0.005(3) 0.001(3)
N4 0.0354(9) 0.0364(10) 0.0299(10) 0.0062(7) 0.0049(7) 0.0076(8)
C1 0.045(2) 0.0168(14) 0.034(2) -0.0065(14) -0.0074(17) 0.0015(15)
C2 0.045(2) 0.0205(19) 0.033(2) 0.0005(14) -0.010(2) 0.0020(19)
C3 0.047(2) 0.0170(13) 0.0228(16) 0.0003(13) 0.0061(19) -0.0021(13)
C4 0.0456(19) 0.0282(15) 0.029(3) -0.0038(13) 0.0004(17) -0.0030(13)
C5 0.049(2) 0.0322(19) 0.028(2) 0.0022(17) -0.0008(18) 0.0003(18)
C6A 0.056(5) 0.026(4) 0.033(4) 0.009(4) -0.011(3) 0.004(3)
C6 0.054(3) 0.0269(19) 0.035(2) 0.0061(17) -0.0077(17) -0.0054(16)
C7A 0.105(9) 0.026(4) 0.035(4) -0.002(4) -0.012(4) 0.006(3)
C7 0.066(3) 0.034(2) 0.048(3) 0.011(2) -0.011(2) -0.0021(19)
C8 0.0384(11) 0.0387(12) 0.0321(12) 0.0104(9) 0.0093(9) 0.0062(9)
C9 0.0511(13) 0.0383(12) 0.0222(10) 0.0132(10) 0.0058(9) 0.0039(9)
C10 0.0432(11) 0.0262(9) 0.0255(10) 0.0102(8) -0.0023(8) -0.0022(8)
C11 0.0371(11) 0.0327(10) 0.0268(11) 0.0038(8) 0.0005(8) 0.0004(8)
C12 0.0345(10) 0.0432(12) 0.0243(10) 0.0052(9) 0.0019(8) 0.0050(9)
C13 0.0616(16) 0.0356(12) 0.0294(12) 0.0067(11) -0.0112(10) -0.0039(10)
C14 0.0629(17) 0.0406(13) 0.0405(15) 0.0017(12) -0.0187(12) -0.0048(11)
C15 0.0389(11) 0.0255(9) 0.0334(12) 0.0054(8) 0.0043(8) 0.0074(8)
C16 0.0344(10) 0.0265(9) 0.0268(10) 0.0023(7) 0.0027(7) 0.0074(8)
C17 0.0283(9) 0.0239(9) 0.0336(11) -0.0011(7) 0.0026(7) 0.0053(8)
C18 0.0489(13) 0.0320(11) 0.0414(14) 0.0132(10) 0.0101(10) 0.0148(10)
C19 0.0536(14) 0.0448(13) 0.0349(13) 0.0154(11) 0.0104(11) 0.0203(11)
C20 0.0351(10) 0.0270(10) 0.0435(13) 0.0032(8) 0.0044(9) -0.0001(9)
C21 0.0319(10) 0.0376(12) 0.0387(13) -0.0035(8) 0.0036(9) -0.0063(10)
C22 0.0330(10) 0.0412(12) 0.0343(12) 0.0093(9) -0.0001(9) 0.0035(9)
C23 0.0243(9) 0.0585(15) 0.0404(14) 0.0079(9) 0.0028(8) 0.0027(12)
C24 0.0288(9) 0.0475(13) 0.0227(10) -0.0058(9) -0.0001(7) -0.0043(9)
C25 0.0389(12) 0.0301(11) 0.0551(16) 0.0013(9) 0.0163(11) 0.0029(10)
C26 0.0355(11) 0.0331(11) 0.072(2) 0.0059(9) 0.0241(12) 0.0061(12)
C27 0.0346(11) 0.0668(17) 0.0392(14) -0.0173(11) 0.0035(9) -0.0003(13)
C28 0.0641(18) 0.0568(18) 0.0503(18) -0.0281(15) 0.0141(14) -0.0041(14)

loop_
_atom_type_symbol
_atom_type_description
_atom_type_scat_dispersion_real
_atom_type_scat_dispersion_imag
_atom_type_scat_source
C C 0.0033 0.0016 'International Tables Vol C Tables 4.2.6.8 and 6.1.1.4'
H H 0.0000 0.0000 'International Tables Vol C Tables 4.2.6.8 and 6.1.1.4'
Li Li -0.0003 0.0001 'International Tables Vol C Tables 4.2.6.8 and 6.1.1.4'
N N 0.0061 0.0033 'International Tables Vol C Tables 4.2.6.8 and 6.1.1.4'
F F 0.0171 0.0103 'International Tables Vol C Tables 4.2.6.8 and 6.1.1.4'
P P 0.1023 0.0942 'International Tables Vol C Tables 4.2.6.8 and 6.1.1.4'

loop_
_geom_angle_atom_site_label_1
_geom_angle_atom_site_label_2
_geom_angle_atom_site_label_3
_geom_angle
N1 Li1 N2 105.7(2)
N1 Li1 N3 112.9(2)
N1 Li1 N4 103.02(18)
N2 Li1 N4 114.7(2)
N3 Li1 N2 114.09(19)
N3 Li1 N4 106.1(2)
F1 P1 F2 90.50(9)
F1 P1 F3 179.58(11)
F1 P1 F4 89.78(9)
F2 P1 F3 89.18(9)
F2 P1 F4 179.37(10)
F4 P1 F3 90.53(9)
F5 P1 F1 90.57(11)
F5 P1 F2 90.34(10)
F5 P1 F3 89.70(11)
F5 P1 F4 90.23(10)
F5 P1 F6 179.22(12)
F6 P1 F1 90.20(10)
F6 P1 F2 89.74(9)
F6 P1 F3 89.53(9)
F6 P1 F4 89.70(9)
C8 N1 Li1 124.8(2)
C8 N1 C12 116.9(2)
C12 N1 Li1 118.2(2)
C22 N2 Li1 126.2(2)
C22 N2 C26 115.8(2)
C26 N2 Li1 117.88(18)
C1A N3 Li1 114.6(2)
C1A N3 C5A 120.0
C5A N3 Li1 125.2(2)
C1 N3 Li1 126.7(3)
C5 N3 Li1 117.6(3)
C5 N3 C1 115.5(4)
N3 C1A H1A 120.0
C2A C1A N3 120.0
C2A C1A H1A 120.0
C1A C2A H2A 120.0
C1A C2A C3A 120.0
C3A C2A H2A 120.0
C2A C3A C6A 120.0(6)
C4A C3A C2A 120.0
C4A C3A C6A 119.7(6)
C3A C4A H4A 120.0
C3A C4A C5A 120.0
C5A C4A H4A 120.0
N3 C5A H5A 120.0
C4A C5A N3 120.0
C4A C5A H5A 120.0
C15 N4 Li1 124.16(18)
C19 N4 Li1 119.9(2)
C19 N4 C15 115.8(2)
N3 C1 H1 117.3
N3 C1 C2 125.4(5)
C2 C1 H1 117.3
C1 C2 H2 120.4
C1 C2 C3 119.1(4)
C3 C2 H2 120.4
C2 C3 C4 116.0(4)
C2 C3 C6 123.2(4)
C4 C3 C6 120.8(4)
C3 C4 H4 120.7
C5 C4 C3 118.7(4)
C5 C4 H4 120.7
N3 C5 C4 125.2(4)
N3 C5 H5 117.4
C4 C5 H5 117.4
C3A C6A H6A 117.0
C7A C6A C3A 126.0(10)
C7A C6A H6A 117.0
C3 C6 H6 117.3
C7 C6 C3 125.4(5)
C7 C6 H6 117.3
C6A C7A H7AA 120.0
C6A C7A H7AB 120.0
H7AA C7A H7AB 120.0
C6 C7 H7A 120.0
C6 C7 H7B 120.0
H7A C7 H7B 120.0
N1 C8 H8 118.3
N1 C8 C9 123.5(2)
C9 C8 H8 118.3
C8 C9 H9 120.3
C10 C9 C8 119.4(2)
C10 C9 H9 120.3
C9 C10 C11 117.5(2)
C9 C10 C13 120.9(2)
C11 C10 C13 121.6(2)
C10 C11 H11 120.5
C12 C11 C10 119.1(2)
C12 C11 H11 120.5
N1 C12 C11 123.7(2)
N1 C12 H12 118.2
C11 C12 H12 118.2
C10 C13 H13 117.4
C14 C13 C10 125.2(3)
C14 C13 H13 117.4
C13 C14 H14A 120.0
C13 C14 H14B 120.0
H14A C14 H14B 120.0
N4 C15 H15 117.9
N4 C15 C16 124.14(19)
C16 C15 H15 117.9
C15 C16 H16 120.2
C15 C16 C17 119.6(2)
C17 C16 H16 120.2
C16 C17 C20 123.7(2)
C18 C17 C16 116.3(2)
C18 C17 C20 119.95(19)
C17 C18 H18 120.0
C19 C18 C17 120.1(2)
C19 C18 H18 120.0
N4 C19 C18 124.0(2)
N4 C19 H19 118.0
C18 C19 H19 118.0
C17 C20 H20 117.0
C21 C20 C17 126.0(2)
C21 C20 H20 117.0
C20 C21 H21A 120.0
C20 C21 H21B 120.0
H21A C21 H21B 120.0
N2 C22 H22 118.3
N2 C22 C23 123.5(2)
C23 C22 H22 118.3
C22 C23 H23 119.9
C22 C23 C24 120.3(2)
C24 C23 H23 119.9
C23 C24 C27 121.0(2)
C25 C24 C23 116.6(2)
C25 C24 C27 122.4(2)
C24 C25 H25 120.3
C24 C25 C26 119.5(2)
C26 C25 H25 120.3
N2 C26 C25 124.4(2)
N2 C26 H26 117.8
C25 C26 H26 117.8
C24 C27 H27 116.7
C28 C27 C24 126.5(3)
C28 C27 H27 116.7
C27 C28 H28A 120.0
C27 C28 H28B 120.0
H28A C28 H28B 120.0

loop_
_geom_bond_atom_site_label_1
_geom_bond_atom_site_label_2
_geom_bond_distance
Li1 N1 2.046(5)
Li1 N2 2.063(4)
Li1 N3 2.058(4)
Li1 N4 2.090(5)
P1 F1 1.5950(17)
P1 F2 1.5985(15)
P1 F3 1.6035(17)
P1 F4 1.5985(15)
P1 F5 1.5912(16)
P1 F6 1.5925(14)
N1 C8 1.335(3)
N1 C12 1.344(3)
N2 C22 1.336(3)
N2 C26 1.337(3)
N3 C1A 1.3900
N3 C5A 1.3900
N3 C1 1.330(5)
N3 C5 1.310(5)
C1A H1A 0.9500
C1A C2A 1.3900
C2A H2A 0.9500
C2A C3A 1.3900
C3A C4A 1.3900
C3A C6A 1.546(8)
C4A H4A 0.9500
C4A C5A 1.3900
C5A H5A 0.9500
N4 C15 1.341(3)
N4 C19 1.336(3)
C1 H1 0.9500
C1 C2 1.372(6)
C2 H2 0.9500
C2 C3 1.402(5)
C3 C4 1.405(6)
C3 C6 1.455(6)
C4 H4 0.9500
C4 C5 1.393(6)
C5 H5 0.9500
C6A H6A 0.9500
C6A C7A 1.307(14)
C6 H6 0.9500
C6 C7 1.298(7)
C7A H7AA 0.9500
C7A H7AB 0.9500
C7 H7A 0.9500
C7 H7B 0.9500
C8 H8 0.9500
C8 C9 1.392(4)
C9 H9 0.9500
C9 C10 1.391(3)
C10 C11 1.394(3)
C10 C13 1.479(3)
C11 H11 0.9500
C11 C12 1.389(3)
C12 H12 0.9500
C13 H13 0.9500
C13 C14 1.316(4)
C14 H14A 0.9500
C14 H14B 0.9500
C15 H15 0.9500
C15 C16 1.383(3)
C16 H16 0.9500
C16 C17 1.392(3)
C17 C18 1.390(3)
C17 C20 1.471(3)
C18 H18 0.9500
C18 C19 1.382(4)
C19 H19 0.9500
C20 H20 0.9500
C20 C21 1.326(4)
C21 H21A 0.9500
C21 H21B 0.9500
C22 H22 0.9500
C22 C23 1.382(4)
C23 H23 0.9500
C23 C24 1.383(4)
C24 C25 1.382(3)
C24 C27 1.479(3)
C25 H25 0.9500
C25 C26 1.382(3)
C26 H26 0.9500
C27 H27 0.9500
C27 C28 1.296(5)
C28 H28A 0.9500
C28 H28B 0.9500

loop_
_geom_torsion_atom_site_label_1
_geom_torsion_atom_site_label_2
_geom_torsion_atom_site_label_3
_geom_torsion_atom_site_label_4
_geom_torsion
Li1 N1 C8 C9 174.8(2)
Li1 N1 C12 C11 -174.8(2)
Li1 N2 C22 C23 -175.0(2)
Li1 N2 C26 C25 175.6(3)
Li1 N3 C1A C2A 174.4(3)
Li1 N3 C5A C4A -173.8(3)
Li1 N3 C1 C2 173.8(4)
Li1 N3 C5 C4 -172.5(4)
Li1 N4 C15 C16 174.2(2)
Li1 N4 C19 C18 -173.7(3)
N1 C8 C9 C10 -0.1(4)
N2 C22 C23 C24 -1.7(4)
N3 C1A C2A C3A 0.0
N3 C1 C2 C3 -1.7(7)
C1A N3 C5A C4A 0.0
C1A C2A C3A C4A 0.0
C1A C2A C3A C6A -174.0(8)
C2A C3A C4A C5A 0.0
C2A C3A C6A C7A 164.2(9)
C3A C4A C5A N3 0.0
C4A C3A C6A C7A -9.8(13)
C5A N3 C1A C2A 0.0
N4 C15 C16 C17 -1.2(4)
C1 N3 C5 C4 3.5(7)
C1 C2 C3 C4 3.6(6)
C1 C2 C3 C6 -177.9(5)
C2 C3 C4 C5 -2.1(6)
C2 C3 C6 C7 1.6(8)
C3 C4 C5 N3 -1.6(7)
C4 C3 C6 C7 -179.9(5)
C5 N3 C1 C2 -1.8(7)
C6A C3A C4A C5A 174.0(8)
C6 C3 C4 C5 179.3(5)
C8 N1 C12 C11 0.5(4)
C8 C9 C10 C11 0.2(3)
C8 C9 C10 C13 179.8(2)
C9 C10 C11 C12 0.1(3)
C9 C10 C13 C14 169.1(3)
C10 C11 C12 N1 -0.5(4)
C11 C10 C13 C14 -11.4(4)
C12 N1 C8 C9 -0.2(3)
C13 C10 C11 C12 -179.5(2)
C15 N4 C19 C18 1.6(4)
C15 C16 C17 C18 2.4(3)
C15 C16 C17 C20 -178.4(2)
C16 C17 C18 C19 -1.7(4)
C16 C17 C20 C21 6.7(4)
C17 C18 C19 N4 -0.3(5)
C18 C17 C20 C21 -174.1(2)
C19 N4 C15 C16 -0.8(4)
C20 C17 C18 C19 179.1(2)
C22 N2 C26 C25 -0.8(4)
C22 C23 C24 C25 1.8(4)
C22 C23 C24 C27 -177.9(2)
C23 C24 C25 C26 -1.5(4)
C23 C24 C27 C28 167.6(3)
C24 C25 C26 N2 1.1(5)
C25 C24 C27 C28 -12.2(4)
C26 N2 C22 C23 1.1(4)
C27 C24 C25 C26 178.2(3)
